data_4312915
loop_
_publ_author_name
'W. G. Jackson'
'A. F. M. M. Rahman'
'D. C. Craig'

_publ_section_title
;
 The First Oxygen-Bonded Sulfenate Ion: Crystal and Molecular Structures
 of Bis(ethylenediamine)(2-pyridinesulfenato-O)cobalt(III) and
 Bis(ethylenediamine)(2-pyridinesulfinato-O)cobalt(III)
;
_journal_name_full 'Inorganic Chemistry'
_journal_page_first 383
_journal_page_last 388
_journal_paper_doi 10.1021/ic020207o
_journal_volume 42
_journal_year 2003
_chemical_formula_moiety 'C9 H20 Co N5 O2 S 2+,2(Cl O4 1-)'
_chemical_formula_sum 'C9 H20 Cl2 Co N5 O10 S'
_chemical_formula_weight 520.2
_chemical_name_systematic
;
4-rac-[Co(en)2(py-SO2.00-O](ClO4)2
;
_space_group_IT_number 2
_symmetry_cell_setting triclinic
_symmetry_space_group_name_Hall '-P 1'
_symmetry_space_group_name_H-M 'P -1'
_atom_type_scat_source 'International Tables for X-ray Crystallography, Vol. IV'
_audit_creation_method 'RAELSPUB and manual entry'
_cell_angle_alpha 96.57(2)
_cell_angle_beta 98.44(2)
_cell_angle_gamma 94.23(2)
_cell_formula_units_Z 2
_cell_length_a 8.611(3)
_cell_length_b 9.370(3)
_cell_length_c 11.786(4)
_cell_measurement_reflns_used 25
_cell_measurement_temperature 294
_cell_measurement_theta_max 24
_cell_measurement_theta_min 20
_cell_volume 930.5(5)
_computing_cell_refinement 'CAD4 Version 5.0, 1989'
_computing_data_collection 'CAD4 Version 5.0, 1989'
_computing_data_reduction 'Local program'
_computing_molecular_graphics 'ORTEP-II, (Johnson, 1976)'
_computing_publication_material 'Local programs'
_computing_structure_refinement 'RAELS, (Rae, 1989)'
_computing_structure_solution 'SIR92 (Altomare et al, 1994)'
_diffrn_measurement_device_type 'Nonius CAD-4'
_diffrn_measurement_method \w--2\q
_diffrn_radiation_type 'Mo K\a'
_diffrn_radiation_wavelength 0.71073
_diffrn_reflns_av_R_equivalents 0.010
_diffrn_reflns_limit_h_max 10
_diffrn_reflns_limit_h_min -10
_diffrn_reflns_limit_k_max 0
_diffrn_reflns_limit_k_min -11
_diffrn_reflns_limit_l_max 14
_diffrn_reflns_limit_l_min -14
_diffrn_reflns_number 3467
_diffrn_reflns_theta_max 25
_diffrn_standards_decay_% 0
_diffrn_standards_interval_time 30min
_diffrn_standards_number 1
_exptl_absorpt_coefficient_mu 1.376
_exptl_absorpt_correction_T_max 0.83
_exptl_absorpt_correction_T_min 0.77
_exptl_absorpt_correction_type analytical
_exptl_absorpt_process_details '(DeMeulenaer & Tompa, 1965)'
_exptl_crystal_colour red
_exptl_crystal_density_diffrn 1.86
_exptl_crystal_density_method 'not measured'
_exptl_crystal_description plate
_exptl_crystal_F_000 532.0
_exptl_crystal_size_max 0.26
_exptl_crystal_size_mid 0.20
_exptl_crystal_size_min 0.11
_refine_diff_density_max 0.51
_refine_diff_density_min -0.56
_refine_ls_extinction_method none
_refine_ls_goodness_of_fit_ref 1.58
_refine_ls_hydrogen_treatment noref
_refine_ls_number_parameters 206
_refine_ls_number_reflns 2919
_refine_ls_R_factor_gt 0.032
_refine_ls_shift/su_max 0.007
_refine_ls_structure_factor_coef F
_refine_ls_weighting_details 'w = 1/[\s^2^(F) + 0.0004F^2^]'
_refine_ls_weighting_scheme calc
_refine_ls_wR_factor_ref 0.056
_reflns_number_gt 2919
_reflns_number_total 3248
_reflns_threshold_expression I>2\s(I)
_cod_data_source_file ic020207o_s4.cif
_cod_data_source_block DDAN4(4)
_cod_database_code 4312915

loop_
_symmetry_equiv_pos_site_id
_symmetry_equiv_pos_as_xyz
1 x,y,z
2 -x,-y,-z

loop_
_atom_site_label
_atom_site_fract_x
_atom_site_fract_y
_atom_site_fract_z
_atom_site_U_iso_or_equiv
_atom_site_adp_type
_atom_site_type_symbol
_atom_site_occupancy
Co 0.17037(4) 0.18091(3) 0.28350(3) 0.0218(2) Uani Co 1.0
S -0.00802(8) -0.10526(7) 0.19826(6) 0.0307(2) Uani S 1.0
O1 0.0157(2) 0.0280(2) 0.2913(2) 0.0301(4) Uani O 1.0
O2 -0.1014(2) -0.0724(2) 0.0893(2) 0.0399(5) Uani O 1.0
N1 0.2800(3) 0.0324(3) 0.2050(2) 0.0270(5) Uani N 1.0
C1 0.1935(3) -0.0953(3) 0.1686(2) 0.0294(6) Uani C 1.0
C2 0.2535(4) -0.2129(3) 0.1158(3) 0.0380(7) Uani C 1.0
C3 0.4103(4) -0.2020(4) 0.1003(3) 0.0468(8) Uani C 1.0
C4 0.5013(4) -0.0721(4) 0.1396(3) 0.0458(8) Uani C 1.0
C5 0.4327(4) 0.0419(4) 0.1900(3) 0.0376(7) Uani C 1.0
N2 0.0569(3) 0.2270(3) 0.1369(2) 0.0284(5) Uani N 1.0
N3 0.3226(3) 0.3420(2) 0.2701(2) 0.0290(5) Uani N 1.0
C6 0.1295(4) 0.3618(3) 0.1048(3) 0.0376(7) Uani C 1.0
C7 0.3027(4) 0.3703(3) 0.1471(3) 0.0384(7) Uani C 1.0
N4 0.2767(3) 0.1408(3) 0.4328(2) 0.0305(5) Uani N 1.0
N5 0.0514(3) 0.3073(3) 0.3734(2) 0.0311(5) Uani N 1.0
C8 0.1879(4) 0.1927(3) 0.5255(3) 0.0358(7) Uani C 1.0
C9 0.1305(4) 0.3345(3) 0.4958(2) 0.0363(7) Uani C 1.0
Cl1A 0.72485(7) 0.47371(7) 0.19478(5) 0.0332(9) Uani Cl 1.0
O1A 0.6798(3) 0.5093(2) 0.0810(1) 0.075(1) Uani O 1.0
O2A 0.7131(2) 0.3210(1) 0.1922(2) 0.078(2) Uani O 1.0
O3A 0.6232(2) 0.5336(2) 0.2689(2) 0.0758(6) Uani O 1.0
O4A 0.8833(1) 0.5310(2) 0.2370(2) 0.060(1) Uani O 1.0
Cl1B 0.68636(7) 0.26456(7) 0.55083(6) 0.0340(7) Uani Cl 1.0
O1B 0.7823(2) 0.3676(2) 0.6353(1) 0.063(1) Uani O 1.0
O2B 0.5961(2) 0.1690(2) 0.6070(1) 0.053(1) Uani O 1.0
O3B 0.7840(2) 0.1843(2) 0.4849(2) 0.0971(6) Uani O 1.0
O4B 0.5830(2) 0.3372(2) 0.4761(2) 0.081(1) Uani O 1.0
HC2 0.1851 -0.3050 0.0890 0.038 Uani H 1.0
HC3 0.4569 -0.2856 0.0618 0.047 Uani H 1.0
HC4 0.6154 -0.0617 0.1314 0.046 Uani H 1.0
HC5 0.4986 0.1355 0.2165 0.038 Uani H 1.0
H1N2 -0.0554 0.2392 0.1455 0.028 Uani H 1.0
H2N2 0.0606 0.1460 0.0745 0.028 Uani H 1.0
H1N3 0.4322 0.3164 0.2944 0.029 Uani H 1.0
H2N3 0.3029 0.4300 0.3206 0.029 Uani H 1.0
H1C6 0.0836 0.4469 0.1418 0.038 Uani H 1.0
H2C6 0.1101 0.3602 0.0188 0.038 Uani H 1.0
H1C7 0.3528 0.4685 0.1417 0.038 Uani H 1.0
H2C7 0.3522 0.2962 0.0999 0.038 Uani H 1.0
H1N4 0.3856 0.1912 0.4485 0.031 Uani H 1.0
H2N4 0.2830 0.0345 0.4311 0.031 Uani H 1.0
H1N5 -0.0577 0.2604 0.3699 0.031 Uani H 1.0
H2N5 0.0456 0.4009 0.3406 0.031 Uani H 1.0
H1C8 0.2583 0.2073 0.6021 0.036 Uani H 1.0
H2C8 0.0965 0.1216 0.5280 0.036 Uani H 1.0
H1C9 0.2215 0.4098 0.5044 0.036 Uani H 1.0
H2C9 0.0542 0.3671 0.5474 0.036 Uani H 1.0

loop_
_atom_site_aniso_label
_atom_site_aniso_U_11
_atom_site_aniso_U_22
_atom_site_aniso_U_33
_atom_site_aniso_U_12
_atom_site_aniso_U_13
_atom_site_aniso_U_23
_atom_site_aniso_type_symbol
Co 0.0223(2) 0.0214(2) 0.0208(2) -0.0012(1) 0.0023(1) 0.0016(1) Co
S 0.0321(4) 0.0263(4) 0.0314(4) -0.0064(3) 0.0042(3) 0.0002(3) S
O1 0.032(1) 0.029(1) 0.028(1) -0.0063(8) 0.0089(8) -0.0017(8) O
O2 0.033(1) 0.048(1) 0.033(1) -0.0021(9) -0.0022(9) -0.004(1) O
N1 0.028(1) 0.029(1) 0.025(1) 0.0032(9) 0.0044(9) 0.0059(9) N
C1 0.033(2) 0.029(1) 0.026(1) 0.004(1) 0.001(1) 0.005(1) C
C2 0.043(2) 0.030(2) 0.038(2) 0.007(1) 0.001(1) -0.003(1) C
C3 0.054(2) 0.047(2) 0.043(2) 0.020(2) 0.013(2) 0.004(2) C
C4 0.040(2) 0.059(2) 0.044(2) 0.016(2) 0.015(2) 0.011(2) C
C5 0.030(2) 0.041(2) 0.044(2) 0.004(1) 0.010(1) 0.011(1) C
N2 0.029(1) 0.029(1) 0.025(1) -0.001(1) 0.001(1) 0.0041(9) N
N3 0.030(1) 0.026(1) 0.029(1) -0.004(1) -0.001(1) 0.006(1) N
C6 0.043(2) 0.036(2) 0.034(2) -0.002(1) 0.003(1) 0.013(1) C
C7 0.038(2) 0.043(2) 0.034(2) -0.005(1) 0.003(1) 0.016(1) C
N4 0.032(1) 0.029(1) 0.029(1) 0.000(1) 0.000(1) 0.007(1) N
N5 0.032(1) 0.033(1) 0.027(1) 0.004(1) 0.005(1) -0.001(1) N
C8 0.043(2) 0.041(2) 0.022(1) -0.003(1) 0.003(1) 0.005(1) C
C9 0.049(2) 0.035(2) 0.022(1) 0.001(1) 0.004(1) -0.004(1) C
Cl1A 0.0316(8) 0.0384(9) 0.029(1) -0.0015(4) 0.0023(4) 0.0063(6) Cl
O1A 0.094(2) 0.091(2) 0.036(2) 0.002(2) -0.0096(7) 0.0221(6) O
O2A 0.086(2) 0.039(1) 0.100(2) -0.0044(4) -0.010(2) 0.0140(7) O
O3A 0.052(1) 0.105(2) 0.067(1) 0.001(1) 0.025(1) -0.020(1) O
O4A 0.033(1) 0.068(1) 0.070(1) -0.0054(5) -0.0029(5) -0.008(1) O
Cl1B 0.0306(6) 0.0316(6) 0.038(2) -0.0017(4) -0.0009(3) 0.0066(3) Cl
O1B 0.054(1) 0.052(1) 0.070(2) -0.0162(9) -0.0163(9) -0.0035(8) O
O2B 0.050(1) 0.0522(8) 0.056(2) -0.0107(6) 0.0017(7) 0.0235(8) O
O3B 0.074(1) 0.072(2) 0.146(3) -0.009(1) 0.063(2) -0.031(1) O
O4B 0.064(1) 0.072(1) 0.100(2) -0.0167(9) -0.036(1) 0.055(1) O

loop_
_geom_angle_atom_site_label_1
_geom_angle_atom_site_label_2
_geom_angle_atom_site_label_3
_geom_angle
_geom_angle_site_symmetry_1
_geom_angle_site_symmetry_2
_geom_angle_site_symmetry_3
_geom_angle_publ_flag
O1 Co N1 85.63(9) 1_555 1_555 1_555 no
O1 Co N2 92.30(9) 1_555 1_555 1_555 no
O1 Co N3 177.32(8) 1_555 1_555 1_555 no
O1 Co N4 87.44(9) 1_555 1_555 1_555 no
O1 Co N5 87.58(9) 1_555 1_555 1_555 no
N1 Co N2 92.6(1) 1_555 1_555 1_555 no
N1 Co N3 95.3(1) 1_555 1_555 1_555 no
N1 Co N4 90.0(1) 1_555 1_555 1_555 no
N1 Co N5 172.0(1) 1_555 1_555 1_555 no
N2 Co N3 85.14(9) 1_555 1_555 1_555 no
N2 Co N4 177.3(1) 1_555 1_555 1_555 no
N2 Co N5 91.9(1) 1_555 1_555 1_555 no
N3 Co N4 95.07(9) 1_555 1_555 1_555 no
N3 Co N5 91.7(1) 1_555 1_555 1_555 no
N4 Co N5 85.4(1) 1_555 1_555 1_555 no
O1 S O2 110.5(1) 1_555 1_555 1_555 no
O1 S C1 96.2(1) 1_555 1_555 1_555 no
O2 S C1 103.7(1) 1_555 1_555 1_555 no
Co O1 S 119.3(1) 1_555 1_555 1_555 no
Co N1 C1 115.2(2) 1_555 1_555 1_555 no
Co N1 C5 127.1(2) 1_555 1_555 1_555 no
C1 N1 C5 117.6(3) 1_555 1_555 1_555 no
S C1 N1 115.8(2) 1_555 1_555 1_555 no
S C1 C2 121.3(2) 1_555 1_555 1_555 no
N1 C1 C2 122.9(3) 1_555 1_555 1_555 no
C1 C2 C3 119.1(3) 1_555 1_555 1_555 no
C2 C3 C4 118.5(3) 1_555 1_555 1_555 no
C3 C4 C5 119.3(3) 1_555 1_555 1_555 no
N1 C5 C4 122.6(3) 1_555 1_555 1_555 no
Co N2 C6 110.8(2) 1_555 1_555 1_555 no
Co N3 C7 108.5(2) 1_555 1_555 1_555 no
N2 C6 C7 107.6(2) 1_555 1_555 1_555 no
N3 C7 C6 107.2(2) 1_555 1_555 1_555 no
Co N4 C8 109.9(2) 1_555 1_555 1_555 no
Co N5 C9 109.7(2) 1_555 1_555 1_555 no
N4 C8 C9 106.3(2) 1_555 1_555 1_555 no
N5 C9 C8 106.3(2) 1_555 1_555 1_555 no
O1A Cl1A O2A 109.47 1_555 1_555 1_555 no

loop_
_geom_bond_atom_site_label_1
_geom_bond_atom_site_label_2
_geom_bond_distance
_geom_bond_site_symmetry_1
_geom_bond_site_symmetry_2
_geom_bond_publ_flag
Co O1 1.902(2) 1_555 1_555 no
Co N1 1.959(2) 1_555 1_555 no
Co N2 1.966(2) 1_555 1_555 no
Co N3 1.961(2) 1_555 1_555 no
Co N4 1.951(2) 1_555 1_555 no
Co N5 1.945(2) 1_555 1_555 no
S O1 1.545(2) 1_555 1_555 no
S O2 1.488(2) 1_555 1_555 no
S C1 1.817(3) 1_555 1_555 no
N1 C1 1.352(4) 1_555 1_555 no
N1 C5 1.351(4) 1_555 1_555 no
C1 C2 1.375(4) 1_555 1_555 no
C2 C3 1.387(5) 1_555 1_555 no
C3 C4 1.390(5) 1_555 1_555 no
C4 C5 1.376(5) 1_555 1_555 no
N2 C6 1.481(4) 1_555 1_555 no
N3 C7 1.491(4) 1_555 1_555 no
C6 C7 1.495(4) 1_555 1_555 no
N4 C8 1.481(4) 1_555 1_555 no
N5 C9 1.488(4) 1_555 1_555 no
C8 C9 1.512(4) 1_555 1_555 no
Cl1A O1A 1.424(1) 1_555 1_555 no
